data_2012208
loop_
_publ_author_name
'Howie, R. Alan'
'Wardell, James L.'

_publ_section_title
;Dichlorobis(4-methylpentan-2-onato-<i>C</i>^4^,<i>O</i>)tin(IV) and
 bis(4-methylpentan-2-onato-<i>C</i>^4^,<i>O</i>)(2-thioxo-1,3-dithiole-4,5-dithiolato-<i>S,S</i>')tin(IV)
 at 150K
;
_journal_issue 9
_journal_name_full 'Acta Crystallographica Section C'
_journal_page_first 1041
_journal_page_last 1043
_journal_paper_doi 10.1107/S0108270101009659
_journal_volume 57
_journal_year 2001
_chemical_formula_iupac '[SnCl2 (C6 H11 O)2 ]'
_chemical_formula_moiety 'C12 H22 Cl2 O2 Sn'
_chemical_formula_sum 'C12 H22 Cl2 O2 Sn'
_chemical_formula_weight 387.89
_chemical_name_systematic
;
Dichlorobis(4-methylpentane-2-onato-C^4^,O)tin(IV)
;
_space_group_IT_number 14
_symmetry_cell_setting monoclinic
_symmetry_space_group_name_Hall '-P 2ybc'
_symmetry_space_group_name_H-M 'P 1 21/c 1'
_audit_creation_method SHELXL97
_cell_angle_alpha 90
_cell_angle_beta 106.1048(17)
_cell_angle_gamma 90
_cell_formula_units_Z 4
_cell_length_a 9.6242(2)
_cell_length_b 11.9846(3)
_cell_length_c 14.5866(3)
_cell_measurement_reflns_used 23928
_cell_measurement_temperature 150(2)
_cell_measurement_theta_max 27.48
_cell_measurement_theta_min 1.00
_cell_volume 1616.42(6)
_computing_cell_refinement 'DENZO and COLLECT'
_computing_data_collection 'DENZO (Otwinowski & Minor, 1997) and COLLECT (Hooft, 1998)'
_computing_data_reduction 'DENZO and COLLECT'
_computing_molecular_graphics 'ORTEP-3 (Farrugia, 1997)'
_computing_publication_material SHELXL97
_computing_structure_refinement 'SHELXL97 (Sheldrick, 1997)'
_computing_structure_solution 'SHELXS97 (Sheldrick, 1990)'
_diffrn_ambient_temperature 150(2)
_diffrn_detector_area_resol_mean 9.091
_diffrn_measured_fraction_theta_full .940
_diffrn_measured_fraction_theta_max .940
_diffrn_measurement_device_type 'Enraf Nonius KappaCCD area detector'
_diffrn_measurement_method '\f and \w scans to fill the Ewald sphere'
_diffrn_radiation_monochromator graphite
_diffrn_radiation_source 'Enraf Nonius FR591 rotating anode'
_diffrn_radiation_type MoK\a
_diffrn_radiation_wavelength .71073
_diffrn_reflns_av_R_equivalents .0539
_diffrn_reflns_av_sigmaI/netI .0331
_diffrn_reflns_limit_h_max 12
_diffrn_reflns_limit_h_min -12
_diffrn_reflns_limit_k_max 15
_diffrn_reflns_limit_k_min -15
_diffrn_reflns_limit_l_max 18
_diffrn_reflns_limit_l_min -18
_diffrn_reflns_number 20493
_diffrn_reflns_theta_full 27.49
_diffrn_reflns_theta_max 27.49
_diffrn_reflns_theta_min 2.20
_diffrn_standards_decay_% 0
_diffrn_standards_number 0
_exptl_absorpt_coefficient_mu 1.901
_exptl_absorpt_correction_T_max .744
_exptl_absorpt_correction_T_min .600
_exptl_absorpt_correction_type multi-scan
_exptl_absorpt_process_details '(SORTAV: Blessing, 1995, 1997)'
_exptl_crystal_colour colourless
_exptl_crystal_density_diffrn 1.594
_exptl_crystal_density_method 'not measured'
_exptl_crystal_description block
_exptl_crystal_F_000 776
_exptl_crystal_size_max .28
_exptl_crystal_size_mid .18
_exptl_crystal_size_min .16
_refine_diff_density_max .749
_refine_diff_density_min -1.193
_refine_ls_extinction_method none
_refine_ls_goodness_of_fit_ref 1.082
_refine_ls_hydrogen_treatment constr
_refine_ls_matrix_type full
_refine_ls_number_parameters 160
_refine_ls_number_reflns 3654
_refine_ls_number_restraints 0
_refine_ls_restrained_S_all 1.082
_refine_ls_R_factor_all .0348
_refine_ls_R_factor_gt .0279
_refine_ls_shift/su_max .002
_refine_ls_shift/su_mean .000
_refine_ls_structure_factor_coef Fsqd
_refine_ls_weighting_details 'calc w=1/[\s^2^(Fo^2^)+(0.0363P)^2^+1.0246P] where P=(Fo^2^+2Fc^2^)/3'
_refine_ls_weighting_scheme calc
_refine_ls_wR_factor_ref .0743
_reflns_number_gt 3167
_reflns_number_total 3654
_reflns_threshold_expression I>2\s(I)
_cod_data_source_file gg1064.cif
_cod_data_source_block IV
_cod_original_sg_symbol_H-M 'P 21/c'
_cod_database_code 2012208
_cod_database_fobs_code 2012208

loop_
_symmetry_equiv_pos_as_xyz
'x, y, z'
'-x, y+1/2, -z+1/2'
'-x, -y, -z'
'x, -y-1/2, z-1/2'

loop_
_atom_site_label
_atom_site_fract_x
_atom_site_fract_y
_atom_site_fract_z
_atom_site_U_iso_or_equiv
_atom_site_adp_type
_atom_site_calc_flag
_atom_site_refinement_flags
_atom_site_occupancy
_atom_site_disorder_assembly
_atom_site_disorder_group
_atom_site_type_symbol
Sn .243801(15) .721769(13) .245875(10) .01803(8) Uani d . 1 . . Sn
Cl1 .32156(8) .88417(6) .34571(5) .03558(17) Uani d . 1 . . Cl
Cl2 .12116(7) .82261(6) .09852(5) .03388(17) Uani d . 1 . . Cl
O1 .33318(19) .61248(15) .39185(12) .0284(4) Uani d . 1 . . O
C1 .0490(3) .6674(2) .28288(18) .0242(5) Uani d . 1 . . C
C2 .0865(3) .5603(2) .34109(18) .0267(5) Uani d . 1 . . C
H2A .0203 .5536 .3821 .032 Uiso calc R 1 . . H
H2B .0671 .4963 .2964 .032 Uiso calc R 1 . . H
C3 .2377(3) .5507(2) .40285(17) .0236(5) Uani d . 1 . . C
C4 .2706(3) .4615(2) .4774(2) .0332(6) Uani d . 1 . . C
H4A .3741 .4441 .4946 .050 Uiso calc R 1 . . H
H4B .2148 .3944 .4524 .050 Uiso calc R 1 . . H
H4C .2444 .4877 .5341 .050 Uiso calc R 1 . . H
C5 .0035(3) .7588(3) .3423(2) .0355(7) Uani d . 1 . . C
H5A -.0838 .7351 .3591 .053 Uiso calc R 1 . . H
H5B -.0165 .8279 .3050 .053 Uiso calc R 1 . . H
H5C .0817 .7718 .4007 .053 Uiso calc R 1 . . H
C6 -.0730(3) .6439(3) .1901(2) .0364(7) Uani d . 1 . . C
H6A -.0388 .5899 .1509 .055 Uiso calc R 1 . . H
H6B -.0998 .7135 .1544 .055 Uiso calc R 1 . . H
H6C -.1575 .6135 .2066 .055 Uiso calc R 1 . . H
O2 .2186(2) .52865(15) .17109(13) .0317(4) Uani d . 1 . . O
C7 .4405(3) .6898(2) .20261(18) .0215(5) Uani d . 1 . . C
C8 .3982(3) .6169(2) .11418(17) .0245(5) Uani d . 1 . . C
H8A .3551 .6651 .0584 .029 Uiso calc R 1 . . H
H8B .4871 .5835 .1045 .029 Uiso calc R 1 . . H
C9 .2936(3) .5247(2) .11618(18) .0251(5) Uani d . 1 . . C
C10 .2811(3) .4303(2) .0486(2) .0343(6) Uani d . 1 . . C
H10A .3700 .3857 .0666 .052 Uiso calc R 1 . . H
H10B .2666 .4593 -.0162 .052 Uiso calc R 1 . . H
H10C .1986 .3834 .0507 .052 Uiso calc R 1 . . H
C11 .5507(3) .6299(2) .2846(2) .0284(6) Uani d . 1 . . C
H11A .5099 .5588 .2981 .043 Uiso calc R 1 . . H
H11B .5727 .6769 .3418 .043 Uiso calc R 1 . . H
H11C .6396 .6158 .2662 .043 Uiso calc R 1 . . H
C12 .5043(3) .8001(2) .1787(2) .0318(6) Uani d . 1 . . C
H12A .5850 .7841 .1519 .048 Uiso calc R 1 . . H
H12B .5391 .8446 .2369 .048 Uiso calc R 1 . . H
H12C .4295 .8418 .1320 .048 Uiso calc R 1 . . H

loop_
_atom_site_aniso_label
_atom_site_aniso_U_11
_atom_site_aniso_U_22
_atom_site_aniso_U_33
_atom_site_aniso_U_12
_atom_site_aniso_U_13
_atom_site_aniso_U_23
Sn .01900(12) .01841(11) .01804(12) .00038(6) .00741(8) .00066(5)
Cl1 .0464(4) .0284(3) .0363(4) -.0105(3) .0189(3) -.0115(3)
Cl2 .0353(4) .0413(4) .0263(3) .0129(3) .0107(3) .0131(3)
O1 .0261(9) .0339(10) .0243(10) -.0017(8) .0056(8) .0082(8)
C1 .0186(12) .0303(13) .0264(13) .0000(10) .0107(10) .0010(10)
C2 .0276(13) .0283(13) .0265(14) -.0070(11) .0115(11) .0015(10)
C3 .0316(14) .0227(12) .0185(12) .0002(10) .0102(11) -.0011(9)
C4 .0406(16) .0294(14) .0323(15) .0028(12) .0147(13) .0072(11)
C5 .0356(17) .0403(16) .0385(18) .0069(13) .0233(15) .0034(13)
C6 .0208(13) .0531(19) .0340(16) -.0058(12) .0053(12) .0024(13)
O2 .0329(10) .0323(10) .0345(11) -.0078(8) .0173(9) -.0086(8)
C7 .0200(12) .0212(12) .0269(13) .0014(9) .0125(10) .0017(10)
C8 .0289(13) .0263(13) .0213(13) .0035(10) .0122(11) .0012(10)
C9 .0284(13) .0265(13) .0187(13) .0022(10) .0039(11) .0007(9)
C10 .0426(17) .0337(15) .0280(15) -.0046(13) .0121(13) -.0085(11)
C11 .0210(13) .0309(14) .0338(15) .0034(10) .0085(11) .0035(11)
C12 .0322(16) .0264(13) .0420(18) -.0036(11) .0188(14) .0043(12)

loop_
_atom_type_symbol
_atom_type_description
_atom_type_scat_dispersion_real
_atom_type_scat_dispersion_imag
_atom_type_scat_source
C C .0033 .0016 'International Tables Vol C Tables 4.2.6.8 and 6.1.1.4'
H H .0000 .0000 'International Tables Vol C Tables 4.2.6.8 and 6.1.1.4'
Cl Cl .1484 .1585 'International Tables Vol C Tables 4.2.6.8 and 6.1.1.4'
O O .0106 .0060 'International Tables Vol C Tables 4.2.6.8 and 6.1.1.4'
Sn Sn -.6537 1.4246 'International Tables Vol C Tables 4.2.6.8 and 6.1.1.4'

loop_
_geom_angle_atom_site_label_1
_geom_angle_atom_site_label_2
_geom_angle_atom_site_label_3
_geom_angle
C1 Sn C7 152.53(10)
C1 Sn Cl1 103.53(7)
C7 Sn Cl1 99.57(7)
C1 Sn O1 75.17(8)
C7 Sn O1 91.94(8)
Cl1 Sn O1 86.07(5)
C1 Sn Cl2 97.21(7)
C7 Sn Cl2 94.46(7)
Cl1 Sn Cl2 97.11(2)
O1 Sn Cl2 172.28(4)
C1 Sn O2 81.27(8)
C7 Sn O2 72.80(8)
Cl1 Sn O2 165.21(5)
O1 Sn O2 81.63(6)
Cl2 Sn O2 96.13(5)
C3 O1 Sn 110.03(16)
C2 C1 C5 110.3(2)
C2 C1 C6 109.7(2)
C5 C1 C6 110.9(2)
C2 C1 Sn 107.55(16)
C5 C1 Sn 108.96(18)
C6 C1 Sn 109.39(16)
C3 C2 C1 116.2(2)
C3 C2 H2A 108.2
C1 C2 H2A 108.2
C3 C2 H2B 108.2
C1 C2 H2B 108.2
H2A C2 H2B 107.4
O1 C3 C2 121.1(2)
O1 C3 C4 120.8(2)
C2 C3 C4 118.0(2)
C3 C4 H4A 109.5
C3 C4 H4B 109.5
H4A C4 H4B 109.5
C3 C4 H4C 109.5
H4A C4 H4C 109.5
H4B C4 H4C 109.5
C1 C5 H5A 109.5
C1 C5 H5B 109.5
H5A C5 H5B 109.5
C1 C5 H5C 109.5
H5A C5 H5C 109.5
H5B C5 H5C 109.5
C1 C6 H6A 109.5
C1 C6 H6B 109.5
H6A C6 H6B 109.5
C1 C6 H6C 109.5
H6A C6 H6C 109.5
H6B C6 H6C 109.5
C9 O2 Sn 108.28(16)
C8 C7 C12 109.4(2)
C8 C7 C11 110.9(2)
C12 C7 C11 110.2(2)
C8 C7 Sn 107.21(16)
C12 C7 Sn 110.30(17)
C11 C7 Sn 108.78(16)
C9 C8 C7 115.5(2)
C9 C8 H8A 108.4
C7 C8 H8A 108.4
C9 C8 H8B 108.4
C7 C8 H8B 108.4
H8A C8 H8B 107.5
O2 C9 C10 120.8(2)
O2 C9 C8 120.5(2)
C10 C9 C8 118.7(2)
C9 C10 H10A 109.5
C9 C10 H10B 109.5
H10A C10 H10B 109.5
C9 C10 H10C 109.5
H10A C10 H10C 109.5
H10B C10 H10C 109.5
C7 C11 H11A 109.5
C7 C11 H11B 109.5
H11A C11 H11B 109.5
C7 C11 H11C 109.5
H11A C11 H11C 109.5
H11B C11 H11C 109.5
C7 C12 H12A 109.5
C7 C12 H12B 109.5
H12A C12 H12B 109.5
C7 C12 H12C 109.5
H12A C12 H12C 109.5
H12B C12 H12C 109.5

loop_
_geom_bond_atom_site_label_1
_geom_bond_atom_site_label_2
_geom_bond_site_symmetry_2
_geom_bond_distance
_geom_bond_publ_flag
Sn C1 . 2.189(2) ?
Sn C7 . 2.189(2) ?
Sn Cl1 . 2.4216(6) ?
Sn O1 . 2.4439(17) ?
Sn Cl2 . 2.4629(6) ?
Sn O2 . 2.5414(18) ?
O1 C3 . 1.225(3) ?
C1 C2 . 1.525(4) ?
C1 C5 . 1.535(4) ?
C1 C6 . 1.551(4) ?
C2 C3 . 1.489(4) ?
C2 H2A . .9900 ?
C2 H2B . .9900 ?
C3 C4 . 1.495(3) ?
C4 H4A . .9800 ?
C4 H4B . .9800 ?
C4 H4C . .9800 ?
C5 H5A . .9800 ?
C5 H5B . .9800 ?
C5 H5C . .9800 ?
C6 H6A . .9800 ?
C6 H6B . .9800 ?
C6 H6C . .9800 ?
O2 C9 . 1.219(3) ?
C7 C8 . 1.517(3) ?
C7 C12 . 1.537(3) ?
C7 C11 . 1.539(4) ?
C8 C9 . 1.500(4) ?
C8 H8A . .9900 ?
C8 H8B . .9900 ?
C9 C10 . 1.484(4) ?
C10 H10A . .9800 ?
C10 H10B . .9800 ?
C10 H10C . .9800 ?
C11 H11A . .9800 ?
C11 H11B . .9800 ?
C11 H11C . .9800 ?
C12 H12A . .9800 ?
C12 H12B . .9800 ?
C12 H12C . .9800 ?

loop_
_geom_torsion_atom_site_label_1
_geom_torsion_atom_site_label_2
_geom_torsion_atom_site_label_3
_geom_torsion_atom_site_label_4
_geom_torsion
C1 Sn O1 C3 20.70(17)
C7 Sn O1 C3 -134.72(17)
Cl1 Sn O1 C3 125.82(16)
O2 Sn O1 C3 -62.42(16)
C7 Sn C1 C2 38.6(3)
Cl1 Sn C1 C2 -107.89(16)
O1 Sn C1 C2 -25.75(16)
Cl2 Sn C1 C2 152.97(16)
O2 Sn C1 C2 57.84(16)
C7 Sn C1 C5 158.1(2)
Cl1 Sn C1 C5 11.65(19)
O1 Sn C1 C5 93.80(19)
Cl2 Sn C1 C5 -87.48(18)
O2 Sn C1 C5 177.39(19)
C7 Sn C1 C6 -80.5(3)
Cl1 Sn C1 C6 132.98(17)
O1 Sn C1 C6 -144.9(2)
Cl2 Sn C1 C6 33.85(19)
O2 Sn C1 C6 -61.28(18)
C5 C1 C2 C3 -86.2(3)
C6 C1 C2 C3 151.4(2)
Sn C1 C2 C3 32.5(3)
Sn O1 C3 C2 -8.8(3)
Sn O1 C3 C4 169.74(19)
C1 C2 C3 O1 -15.4(3)
C1 C2 C3 C4 166.0(2)
C1 Sn O2 C9 163.97(19)
C7 Sn O2 C9 -25.20(17)
Cl1 Sn O2 C9 -85.8(2)
O1 Sn O2 C9 -119.87(18)
Cl2 Sn O2 C9 67.58(17)
C1 Sn C7 C8 52.1(3)
Cl1 Sn C7 C8 -160.93(15)
O1 Sn C7 C8 112.73(16)
Cl2 Sn C7 C8 -62.94(16)
O2 Sn C7 C8 32.10(15)
C1 Sn C7 C12 171.1(2)
Cl1 Sn C7 C12 -41.92(19)
O1 Sn C7 C12 -128.26(19)
Cl2 Sn C7 C12 56.07(19)
O2 Sn C7 C12 151.1(2)
C1 Sn C7 C11 -68.0(3)
Cl1 Sn C7 C11 79.05(17)
O1 Sn C7 C11 -7.29(17)
Cl2 Sn C7 C11 177.04(16)
O2 Sn C7 C11 -87.92(17)
C12 C7 C8 C9 -161.4(2)
C11 C7 C8 C9 76.8(3)
Sn C7 C8 C9 -41.8(2)
Sn O2 C9 C10 -168.7(2)
Sn O2 C9 C8 9.9(3)
C7 C8 C9 O2 20.0(4)
C7 C8 C9 C10 -161.4(2)
